data_4038973
loop_
_publ_author_name
'Alvarez, M. Angeles'
'Casado-Ruano, Melodie'
'Garc\'ia, M. Esther'
'Garc\'ia-Viv\'o, Daniel'
'Ruiz, Miguel A.'

_publ_section_title
;
 Reactions of the unsaturated methyl-bridged complexes
 [Mo2Cp2(\m-CH3)(\m-P Bu2)(CO)x] (x&#x00A0;=&#x00A0;1, 2) towards
 transition metal carbonyls: convenient dehydrogenative route to
 heterometallic methylidyne-bridged clusters
;
_journal_name_full 'Journal of Organometallic Chemistry'
_journal_page_first 122206
_journal_paper_doi 10.1016/j.jorganchem.2021.122206
_journal_volume 959
_journal_year 2022
_chemical_formula_moiety 'C25 H31 Fe Mo2 O6 P'
_chemical_formula_sum 'C25 H31 Fe Mo2 O6 P'
_chemical_formula_weight 706.20
_space_group_crystal_system monoclinic
_space_group_IT_number 14
_space_group_name_Hall '-P 2yn'
_space_group_name_H-M_alt 'P 1 21/n 1'
_atom_sites_solution_hydrogens geom
_audit_creation_method SHELXL-2016/6
_cell_angle_alpha 90
_cell_angle_beta 113.905(2)
_cell_angle_gamma 90
_cell_formula_units_Z 8
_cell_length_a 17.3932(3)
_cell_length_b 17.6468(2)
_cell_length_c 18.7329(4)
_cell_measurement_reflns_used 13558
_cell_measurement_temperature 150.0(1)
_cell_measurement_theta_max 69.4910
_cell_measurement_theta_min 2.9210
_cell_volume 5256.55(18)
_computing_cell_refinement
;
CrysAlis RED, Oxford Diffraction Ltd.,
Version 1.171.31.7 (release 18-10-2006 CrysAlis171 .NET)
(compiled Oct 18 2006,16:28:17)
;
_computing_data_collection
;
CrysAlis CCD, Oxford Diffraction Ltd.,
Version 1.171.31.7 (release 18-10-2006 CrysAlis171 .NET)
(compiled Oct 18 2006,16:28:17)
;
_computing_data_reduction
;
CrysAlis RED, Oxford Diffraction Ltd.,
Version 1.171.31.7 (release 18-10-2006 CrysAlis171 .NET)
(compiled Oct 18 2006,16:28:17)
;
_computing_molecular_graphics 'Ortep for Windows (Farrugia, 2012)'
_computing_publication_material 'WinGX publication routines (Farrugia, 2012)'
_computing_structure_refinement 'SHELXL-2016/6 (Sheldrick, 2016)'
_computing_structure_solution 'SHELXL-2016/6 (Sheldrick, 2016)'
_diffrn_ambient_temperature 150.0(1)
_diffrn_measured_fraction_theta_full 0.999
_diffrn_measured_fraction_theta_max 0.985
_diffrn_measurement_device_type 'ONYX CCD'
_diffrn_measurement_method CCD
_diffrn_radiation_monochromator graphite
_diffrn_radiation_probe x-ray
_diffrn_radiation_source 'Nova (Cu) X-ray Source'
_diffrn_radiation_type CuK\a
_diffrn_radiation_wavelength 1.54184
_diffrn_reflns_av_R_equivalents 0.0360
_diffrn_reflns_av_unetI/netI 0.0369
_diffrn_reflns_Laue_measured_fraction_full 0.999
_diffrn_reflns_Laue_measured_fraction_max 0.985
_diffrn_reflns_limit_h_max 19
_diffrn_reflns_limit_h_min -20
_diffrn_reflns_limit_k_max 17
_diffrn_reflns_limit_k_min -21
_diffrn_reflns_limit_l_max 22
_diffrn_reflns_limit_l_min -21
_diffrn_reflns_number 28506
_diffrn_reflns_point_group_measured_fraction_full 0.999
_diffrn_reflns_point_group_measured_fraction_max 0.985
_diffrn_reflns_theta_full 67.684
_diffrn_reflns_theta_max 69.666
_diffrn_reflns_theta_min 2.927
_exptl_absorpt_coefficient_mu 12.962
_exptl_absorpt_correction_T_max 1.00000
_exptl_absorpt_correction_T_min 0.45024
_exptl_absorpt_correction_type multi-scan
_exptl_absorpt_process_details
;
CrysAlisPro 1.171.38.46 (Rigaku Oxford Diffraction, 2015)
Empirical absorption correction using spherical harmonics,
 implemented in SCALE3 ABSPACK scaling algorithm.
;
_exptl_crystal_colour brown
_exptl_crystal_density_diffrn 1.785
_exptl_crystal_density_method 'not measured'
_exptl_crystal_description prism
_exptl_crystal_F_000 2832
_exptl_crystal_size_max 0.120
_exptl_crystal_size_mid 0.080
_exptl_crystal_size_min 0.050
_refine_diff_density_max 2.569
_refine_diff_density_min -1.437
_refine_diff_density_rms 0.102
_refine_ls_extinction_coef .
_refine_ls_extinction_method none
_refine_ls_goodness_of_fit_ref 1.029
_refine_ls_hydrogen_treatment constr
_refine_ls_matrix_type full
_refine_ls_number_parameters 645
_refine_ls_number_reflns 9760
_refine_ls_number_restraints 0
_refine_ls_restrained_S_all 1.029
_refine_ls_R_factor_all 0.0429
_refine_ls_R_factor_gt 0.0364
_refine_ls_shift/su_max 0.001
_refine_ls_shift/su_mean 0.000
_refine_ls_structure_factor_coef Fsqd
_refine_ls_weighting_details 'w=1/[\s^2^(Fo^2^)+(0.0420P)^2^+10.5545P] where P=(Fo^2^+2Fc^2^)/3'
_refine_ls_weighting_scheme calc
_refine_ls_wR_factor_gt 0.0877
_refine_ls_wR_factor_ref 0.0918
_reflns_Friedel_coverage 0.000
_reflns_Friedel_fraction_full .
_reflns_Friedel_fraction_max .
_reflns_number_gt 8528
_reflns_number_total 9760
_reflns_threshold_expression 'I > 2\s(I)'
_cod_data_source_file JOC-2022-959-122206.cif
_cod_data_source_block compound5
_cod_original_cell_volume 5256.55(17)
_cod_original_sg_symbol_H-M 'P 21/n'
_cod_database_code 4038973
_shelx_space_group_comment
;
The symmetry employed for this shelxl refinement is uniquely defined
by the following loop, which should always be used as a source of
symmetry information in preference to the above space-group names.
They are only intended as comments.
;
_oxdiff_exptl_absorpt_empirical_full_min 0.643
_oxdiff_exptl_absorpt_empirical_full_max 1.937
_oxdiff_exptl_absorpt_empirical_details
;
Empirical correction (ABSPACK) includes:
- Absorption correction using spherical harmonics
- Frame scaling
;

loop_
_space_group_symop_operation_xyz
'x, y, z'
'-x+1/2, y+1/2, -z+1/2'
'-x, -y, -z'
'x-1/2, -y-1/2, z-1/2'

loop_
_atom_site_label
_atom_site_type_symbol
_atom_site_fract_x
_atom_site_fract_y
_atom_site_fract_z
_atom_site_U_iso_or_equiv
_atom_site_adp_type
_atom_site_occupancy
_atom_site_site_symmetry_order
_atom_site_calc_flag
_atom_site_refinement_flags_posn
_atom_site_refinement_flags_adp
_atom_site_refinement_flags_occupancy
_atom_site_disorder_assembly
_atom_site_disorder_group
Mo1 Mo 0.64002(2) 0.21143(2) 0.28585(2) 0.02157(8) Uani 1 1 d . . . . .
Mo2 Mo 0.55651(2) 0.11328(2) 0.35006(2) 0.02645(9) Uani 1 1 d . . . . .
Fe1 Fe 0.63146(4) 0.24689(4) 0.42419(4) 0.02801(15) Uani 1 1 d . . . . .
P1 P 0.55947(6) 0.09740(6) 0.22024(6) 0.0242(2) Uani 1 1 d . . . . .
O1 O 0.49783(19) 0.32255(18) 0.2719(2) 0.0373(7) Uani 1 1 d . . . . .
O2 O 0.3843(2) 0.1984(2) 0.2798(2) 0.0457(8) Uani 1 1 d . . . . .
O3 O 0.7278(2) 0.3880(2) 0.4582(2) 0.0533(10) Uani 1 1 d . . . . .
O4 O 0.4774(2) 0.2969(3) 0.4388(3) 0.0607(11) Uani 1 1 d . . . . .
O5 O 0.7135(3) 0.1800(3) 0.5786(2) 0.0662(12) Uani 1 1 d . . . . .
O6 O 0.68471(17) 0.12107(16) 0.36973(17) 0.0287(6) Uani 1 1 d . . . . .
C1 C 0.5507(3) 0.2762(2) 0.2923(3) 0.0283(9) Uani 1 1 d . . . . .
C2 C 0.4484(3) 0.1692(3) 0.3023(3) 0.0323(9) Uani 1 1 d . . . . .
C3 C 0.6885(3) 0.3340(3) 0.4444(3) 0.0328(10) Uani 1 1 d . . . . .
C4 C 0.5365(3) 0.2776(3) 0.4306(3) 0.0377(11) Uani 1 1 d . . . . .
C5 C 0.6785(4) 0.2055(3) 0.5171(3) 0.0458(12) Uani 1 1 d . . . . .
C6 C 0.7163(3) 0.1891(2) 0.4043(2) 0.0285(9) Uani 1 1 d . . . . .
C7 C 0.8099(3) 0.1891(3) 0.4462(3) 0.0368(10) Uani 1 1 d . . . . .
H7A H 0.8258 0.1634 0.4953 0.055 Uiso 1 1 calc R U . . .
H7B H 0.8300 0.2403 0.4553 0.055 Uiso 1 1 calc R U . . .
H7C H 0.8341 0.1635 0.4150 0.055 Uiso 1 1 calc R U . . .
C8 C 0.6264(3) 0.2967(3) 0.1870(3) 0.0342(10) Uani 1 1 d . . . . .
H8 H 0.5739 0.3161 0.1552 0.041 Uiso 1 1 calc R U . . .
C9 C 0.6834(3) 0.3276(3) 0.2595(3) 0.0359(10) Uani 1 1 d . . . . .
H9 H 0.6747 0.3708 0.2836 0.043 Uiso 1 1 calc R U . . .
C10 C 0.7553(3) 0.2808(3) 0.2881(3) 0.0408(11) Uani 1 1 d . . . . .
H10 H 0.8027 0.2882 0.3341 0.049 Uiso 1 1 calc R U . . .
C11 C 0.7430(3) 0.2213(3) 0.2349(3) 0.0403(11) Uani 1 1 d . . . . .
H11 H 0.7803 0.1818 0.2402 0.048 Uiso 1 1 calc R U . . .
C12 C 0.6644(3) 0.2317(3) 0.1723(3) 0.0361(10) Uani 1 1 d . . . . .
H12 H 0.6414 0.2008 0.1285 0.043 Uiso 1 1 calc R U . . .
C13 C 0.5391(4) -0.0155(3) 0.3669(4) 0.0532(14) Uani 1 1 d . . . . .
H13 H 0.5481 -0.0518 0.3351 0.064 Uiso 1 1 calc R U . . .
C14 C 0.4640(4) 0.0218(3) 0.3510(4) 0.0551(15) Uani 1 1 d . . . . .
H14 H 0.4141 0.0160 0.3069 0.066 Uiso 1 1 calc R U . . .
C15 C 0.4783(5) 0.0712(3) 0.4157(5) 0.068(2) Uani 1 1 d . . . . .
H15 H 0.4392 0.1034 0.4220 0.082 Uiso 1 1 calc R U . . .
C16 C 0.5630(5) 0.0618(4) 0.4681(3) 0.0607(17) Uani 1 1 d . . . . .
H16 H 0.5903 0.0866 0.5156 0.073 Uiso 1 1 calc R U . . .
C17 C 0.5971(4) 0.0090(3) 0.4358(4) 0.0570(16) Uani 1 1 d . . . . .
H17 H 0.6526 -0.0075 0.4583 0.068 Uiso 1 1 calc R U . . .
C18 C 0.4573(3) 0.1082(3) 0.1282(3) 0.0319(9) Uani 1 1 d . . . . .
C19 C 0.4275(3) 0.1901(3) 0.1220(3) 0.0371(10) Uani 1 1 d . . . . .
H19A H 0.4651 0.2221 0.1097 0.056 Uiso 1 1 calc R U . . .
H19B H 0.4267 0.2056 0.1708 0.056 Uiso 1 1 calc R U . . .
H19C H 0.3719 0.1941 0.0815 0.056 Uiso 1 1 calc R U . . .
C20 C 0.3902(3) 0.0561(3) 0.1355(3) 0.0432(12) Uani 1 1 d . . . . .
H20A H 0.3781 0.0721 0.1788 0.065 Uiso 1 1 calc R U . . .
H20B H 0.4106 0.0049 0.1437 0.065 Uiso 1 1 calc R U . . .
H20C H 0.3398 0.0587 0.0884 0.065 Uiso 1 1 calc R U . . .
C21 C 0.4654(3) 0.0910(3) 0.0513(3) 0.0481(13) Uani 1 1 d . . . . .
H21A H 0.4132 0.1022 0.0082 0.072 Uiso 1 1 calc R U . . .
H21B H 0.4787 0.0384 0.0498 0.072 Uiso 1 1 calc R U . . .
H21C H 0.5093 0.1215 0.0477 0.072 Uiso 1 1 calc R U . . .
C22 C 0.6227(3) 0.0146(2) 0.2042(3) 0.0337(10) Uani 1 1 d . . . . .
C23 C 0.6971(3) -0.0047(3) 0.2810(3) 0.0415(11) Uani 1 1 d . . . . .
H23A H 0.7262 -0.0482 0.2735 0.062 Uiso 1 1 calc R U . . .
H23B H 0.6768 -0.0156 0.3205 0.062 Uiso 1 1 calc R U . . .
H23C H 0.7350 0.0376 0.2972 0.062 Uiso 1 1 calc R U . . .
C24 C 0.6595(3) 0.0321(3) 0.1446(3) 0.0424(11) Uani 1 1 d . . . . .
H24A H 0.6896 -0.0114 0.1386 0.064 Uiso 1 1 calc R U . . .
H24B H 0.6973 0.0743 0.1625 0.064 Uiso 1 1 calc R U . . .
H24C H 0.6149 0.0443 0.0953 0.064 Uiso 1 1 calc R U . . .
C25 C 0.5678(3) -0.0567(3) 0.1790(4) 0.0480(13) Uani 1 1 d . . . . .
H25A H 0.5213 -0.0475 0.1300 0.072 Uiso 1 1 calc R U . . .
H25B H 0.5471 -0.0692 0.2179 0.072 Uiso 1 1 calc R U . . .
H25C H 0.6007 -0.0981 0.1734 0.072 Uiso 1 1 calc R U . . .
Mo1B Mo 0.38607(2) 0.71005(2) 0.20585(2) 0.02706(9) Uani 1 1 d . . . . .
Mo2B Mo 0.39882(2) 0.57180(2) 0.13687(2) 0.03135(9) Uani 1 1 d . . . . .
Fe1B Fe 0.35918(4) 0.70511(4) 0.05125(4) 0.03107(16) Uani 1 1 d . . . . .
P1B P 0.43676(6) 0.58953(6) 0.27736(6) 0.0267(2) Uani 1 1 d . . . . .
O1B O 0.5410(2) 0.7519(2) 0.1723(2) 0.0468(9) Uani 1 1 d . . . . .
O2B O 0.5871(2) 0.5900(3) 0.1585(3) 0.0620(11) Uani 1 1 d . . . . .
O3B O 0.3329(3) 0.8671(2) 0.0151(3) 0.0714(13) Uani 1 1 d . . . . .
O4B O 0.4929(2) 0.6742(3) -0.0031(2) 0.0748(15) Uani 1 1 d . . . . .
O5B O 0.2201(2) 0.6506(2) -0.0871(2) 0.0576(10) Uani 1 1 d . . . . .
O6B O 0.29375(19) 0.62598(19) 0.1423(2) 0.0385(7) Uani 1 1 d . . . . .
C1B C 0.4772(3) 0.7281(3) 0.1706(3) 0.0356(10) Uani 1 1 d . . . . .
C2B C 0.5198(3) 0.5863(3) 0.1543(3) 0.0434(12) Uani 1 1 d . . . . .
C3B C 0.3434(3) 0.8038(3) 0.0294(3) 0.0450(12) Uani 1 1 d . . . . .
C4B C 0.4425(3) 0.6874(4) 0.0203(3) 0.0487(13) Uani 1 1 d . . . . .
C5B C 0.2773(3) 0.6705(3) -0.0331(3) 0.0415(11) Uani 1 1 d . . . . .
C6B C 0.2817(3) 0.6917(3) 0.1000(3) 0.0331(9) Uani 1 1 d . . . . .
C7B C 0.1911(3) 0.7180(3) 0.0722(3) 0.0444(12) Uani 1 1 d . . . . .
H7B1 H 0.1558 0.6865 0.0299 0.067 Uiso 1 1 calc R U . . .
H7B2 H 0.1869 0.7696 0.0548 0.067 Uiso 1 1 calc R U . . .
H7B3 H 0.1734 0.7146 0.1145 0.067 Uiso 1 1 calc R U . . .
C26 C 0.3142(4) 0.8178(3) 0.2160(4) 0.0553(15) Uani 1 1 d . . . . .
H26 H 0.2639 0.8318 0.1754 0.066 Uiso 1 1 calc R U . . .
C27 C 0.3953(4) 0.8393(3) 0.2239(4) 0.0516(14) Uani 1 1 d . . . . .
H27 H 0.4079 0.8699 0.1896 0.062 Uiso 1 1 calc R U . . .
C28 C 0.4533(4) 0.8063(3) 0.2927(3) 0.0469(12) Uani 1 1 d . . . . .
H28 H 0.5115 0.8105 0.3120 0.056 Uiso 1 1 calc R U . . .
C29 C 0.4080(4) 0.7661(3) 0.3273(3) 0.0511(14) Uani 1 1 d . . . . .
H29 H 0.4311 0.7398 0.3743 0.061 Uiso 1 1 calc R U . . .
C30 C 0.3221(4) 0.7720(3) 0.2793(4) 0.0549(15) Uani 1 1 d . . . . .
H30 H 0.2783 0.7496 0.2881 0.066 Uiso 1 1 calc R U . . .
C31 C 0.3748(4) 0.4406(3) 0.1422(4) 0.0571(15) Uani 1 1 d . . . . .
H31 H 0.3735 0.4164 0.1858 0.069 Uiso 1 1 calc R U . . .
C32 C 0.3056(4) 0.4717(3) 0.0812(4) 0.0548(14) Uani 1 1 d . . . . .
H32 H 0.2508 0.4733 0.0780 0.066 Uiso 1 1 calc R U . . .
C33 C 0.3327(4) 0.5003(3) 0.0252(3) 0.0557(15) Uani 1 1 d . . . . .
H33 H 0.2987 0.5227 -0.0220 0.067 Uiso 1 1 calc R U . . .
C34 C 0.4185(5) 0.4893(4) 0.0525(4) 0.0668(18) Uani 1 1 d . . . . .
H34 H 0.4528 0.5035 0.0275 0.080 Uiso 1 1 calc R U . . .
C35 C 0.4450(4) 0.4516(3) 0.1273(4) 0.0583(16) Uani 1 1 d . . . . .
H35 H 0.4997 0.4374 0.1595 0.070 Uiso 1 1 calc R U . . .
C36 C 0.3687(3) 0.5418(3) 0.3234(3) 0.0381(10) Uani 1 1 d . . . . .
C37 C 0.4021(4) 0.4613(3) 0.3531(4) 0.0512(13) Uani 1 1 d . . . . .
H37A H 0.3657 0.4375 0.3737 0.077 Uiso 1 1 calc R U . . .
H37B H 0.4578 0.4650 0.3935 0.077 Uiso 1 1 calc R U . . .
H37C H 0.4034 0.4317 0.3107 0.077 Uiso 1 1 calc R U . . .
C38 C 0.2791(3) 0.5338(4) 0.2637(3) 0.0511(14) Uani 1 1 d . . . . .
H38A H 0.2472 0.5049 0.2856 0.077 Uiso 1 1 calc R U . . .
H38B H 0.2787 0.5084 0.2182 0.077 Uiso 1 1 calc R U . . .
H38C H 0.2544 0.5832 0.2493 0.077 Uiso 1 1 calc R U . . .
C39 C 0.3656(4) 0.5861(4) 0.3925(3) 0.0537(14) Uani 1 1 d . . . . .
H39A H 0.3391 0.6343 0.3746 0.080 Uiso 1 1 calc R U . . .
H39B H 0.4218 0.5939 0.4310 0.080 Uiso 1 1 calc R U . . .
H39C H 0.3340 0.5579 0.4153 0.080 Uiso 1 1 calc R U . . .
C40 C 0.5519(3) 0.5809(3) 0.3498(3) 0.0352(10) Uani 1 1 d . . . . .
C41 C 0.6025(3) 0.6471(3) 0.3377(3) 0.0498(13) Uani 1 1 d . . . . .
H41A H 0.6607 0.6414 0.3722 0.075 Uiso 1 1 calc R U . . .
H41B H 0.5815 0.6940 0.3487 0.075 Uiso 1 1 calc R U . . .
H41C H 0.5970 0.6472 0.2846 0.075 Uiso 1 1 calc R U . . .
C42 C 0.5896(3) 0.5066(3) 0.3370(3) 0.0506(13) Uani 1 1 d . . . . .
H42A H 0.5860 0.5049 0.2846 0.076 Uiso 1 1 calc R U . . .
H42B H 0.5589 0.4647 0.3454 0.076 Uiso 1 1 calc R U . . .
H42C H 0.6474 0.5034 0.3731 0.076 Uiso 1 1 calc R U . . .
C43 C 0.5674(4) 0.5871(4) 0.4366(3) 0.0571(15) Uani 1 1 d . . . . .
H43A H 0.6267 0.5842 0.4683 0.086 Uiso 1 1 calc R U . . .
H43B H 0.5393 0.5463 0.4500 0.086 Uiso 1 1 calc R U . . .
H43C H 0.5460 0.6346 0.4457 0.086 Uiso 1 1 calc R U . . .

loop_
_atom_site_aniso_label
_atom_site_aniso_U_11
_atom_site_aniso_U_22
_atom_site_aniso_U_33
_atom_site_aniso_U_23
_atom_site_aniso_U_13
_atom_site_aniso_U_12
Mo1 0.02051(15) 0.02108(16) 0.02537(16) 0.00038(12) 0.01162(12) -0.00020(11)
Mo2 0.03126(18) 0.02322(17) 0.02973(18) 0.00094(13) 0.01735(14) -0.00238(13)
Fe1 0.0322(3) 0.0256(3) 0.0296(3) -0.0040(3) 0.0160(3) 0.0000(3)
P1 0.0246(5) 0.0220(5) 0.0276(5) -0.0013(4) 0.0123(4) 0.0004(4)
O1 0.0349(16) 0.0315(17) 0.0472(19) 0.0031(14) 0.0184(14) 0.0101(14)
O2 0.0353(18) 0.049(2) 0.058(2) 0.0015(17) 0.0245(16) 0.0049(16)
O3 0.0428(19) 0.0342(19) 0.061(2) -0.0037(17) -0.0009(17) -0.0080(16)
O4 0.045(2) 0.074(3) 0.077(3) -0.031(2) 0.039(2) -0.0097(19)
O5 0.100(3) 0.067(3) 0.033(2) 0.0104(19) 0.028(2) 0.029(2)
O6 0.0291(14) 0.0257(15) 0.0295(15) 0.0004(12) 0.0102(12) 0.0020(12)
C1 0.028(2) 0.025(2) 0.034(2) 0.0020(17) 0.0152(18) -0.0017(17)
C2 0.032(2) 0.033(2) 0.038(2) -0.0047(19) 0.0216(19) -0.0023(19)
C3 0.029(2) 0.032(2) 0.032(2) -0.0001(19) 0.0070(18) 0.0060(19)
C4 0.037(3) 0.039(3) 0.042(3) -0.013(2) 0.022(2) -0.006(2)
C5 0.062(3) 0.042(3) 0.041(3) -0.005(2) 0.028(3) 0.008(2)
C6 0.030(2) 0.026(2) 0.029(2) 0.0012(17) 0.0109(17) 0.0001(17)
C7 0.030(2) 0.038(2) 0.037(2) 0.001(2) 0.0072(19) 0.0043(19)
C8 0.037(2) 0.033(2) 0.038(2) 0.0138(19) 0.020(2) 0.0021(18)
C9 0.047(3) 0.026(2) 0.044(3) 0.0042(19) 0.027(2) -0.0100(19)
C10 0.031(2) 0.049(3) 0.044(3) 0.006(2) 0.017(2) -0.013(2)
C11 0.032(2) 0.050(3) 0.054(3) 0.010(2) 0.033(2) 0.005(2)
C12 0.048(3) 0.041(3) 0.029(2) 0.0034(19) 0.025(2) -0.002(2)
C13 0.077(4) 0.026(2) 0.067(4) 0.007(2) 0.040(3) -0.009(3)
C14 0.046(3) 0.053(3) 0.065(4) 0.017(3) 0.022(3) -0.021(3)
C15 0.098(5) 0.049(3) 0.103(5) 0.031(3) 0.088(5) 0.017(3)
C16 0.094(5) 0.057(4) 0.030(3) 0.013(2) 0.023(3) -0.019(3)
C17 0.051(3) 0.052(3) 0.067(4) 0.031(3) 0.023(3) 0.000(3)
C18 0.030(2) 0.034(2) 0.031(2) -0.0038(18) 0.0120(18) -0.0024(18)
C19 0.033(2) 0.041(3) 0.031(2) 0.004(2) 0.0067(19) 0.005(2)
C20 0.033(2) 0.039(3) 0.048(3) -0.003(2) 0.007(2) -0.006(2)
C21 0.045(3) 0.061(3) 0.034(3) -0.005(2) 0.010(2) 0.005(2)
C22 0.035(2) 0.025(2) 0.044(3) -0.0046(19) 0.019(2) 0.0038(18)
C23 0.041(3) 0.030(2) 0.054(3) -0.003(2) 0.020(2) 0.013(2)
C24 0.046(3) 0.042(3) 0.049(3) -0.009(2) 0.029(2) 0.007(2)
C25 0.047(3) 0.027(2) 0.074(4) -0.012(2) 0.028(3) -0.001(2)
Mo1B 0.02802(17) 0.02343(17) 0.03237(18) -0.00092(13) 0.01497(14) 0.00126(12)
Mo2B 0.0385(2) 0.02708(18) 0.03295(19) -0.00383(14) 0.01904(15) -0.00164(14)
Fe1B 0.0271(3) 0.0377(4) 0.0321(4) 0.0060(3) 0.0157(3) 0.0005(3)
P1B 0.0264(5) 0.0262(5) 0.0314(5) -0.0019(4) 0.0159(4) -0.0032(4)
O1B 0.0344(18) 0.055(2) 0.051(2) 0.0058(17) 0.0169(16) -0.0166(16)
O2B 0.042(2) 0.084(3) 0.068(3) 0.010(2) 0.030(2) 0.008(2)
O3B 0.097(3) 0.044(2) 0.065(3) 0.020(2) 0.024(2) -0.003(2)
O4B 0.041(2) 0.150(5) 0.043(2) 0.020(3) 0.0261(18) 0.021(3)
O5B 0.049(2) 0.065(3) 0.048(2) -0.005(2) 0.0087(19) -0.0085(19)
O6B 0.0330(16) 0.0369(18) 0.0465(19) 0.0031(15) 0.0170(14) -0.0017(13)
C1B 0.032(2) 0.035(2) 0.039(3) 0.004(2) 0.013(2) -0.0018(19)
C2B 0.031(3) 0.056(3) 0.049(3) 0.003(2) 0.023(2) 0.001(2)
C3B 0.049(3) 0.048(3) 0.037(3) 0.011(2) 0.017(2) -0.004(2)
C4B 0.033(2) 0.082(4) 0.030(2) 0.012(3) 0.012(2) 0.004(3)
C5B 0.040(3) 0.045(3) 0.044(3) 0.001(2) 0.022(2) -0.002(2)
C6B 0.029(2) 0.035(2) 0.039(2) 0.0058(19) 0.0180(19) 0.0045(18)
C7B 0.026(2) 0.059(3) 0.050(3) 0.009(2) 0.018(2) 0.010(2)
C26 0.064(4) 0.036(3) 0.065(4) -0.007(3) 0.025(3) 0.022(3)
C27 0.067(4) 0.023(2) 0.065(4) -0.006(2) 0.027(3) 0.000(2)
C28 0.054(3) 0.029(2) 0.051(3) -0.010(2) 0.015(3) -0.005(2)
C29 0.076(4) 0.040(3) 0.041(3) -0.016(2) 0.029(3) -0.002(3)
C30 0.066(4) 0.048(3) 0.068(4) -0.020(3) 0.045(3) 0.003(3)
C31 0.073(4) 0.029(3) 0.055(3) -0.007(2) 0.012(3) -0.008(3)
C32 0.056(3) 0.040(3) 0.061(4) -0.011(3) 0.015(3) -0.009(2)
C33 0.068(4) 0.047(3) 0.039(3) -0.014(2) 0.007(3) -0.015(3)
C34 0.090(5) 0.059(4) 0.074(4) -0.028(3) 0.056(4) -0.003(3)
C35 0.070(4) 0.035(3) 0.068(4) -0.006(3) 0.025(3) 0.023(3)
C36 0.039(2) 0.038(3) 0.049(3) 0.003(2) 0.029(2) -0.002(2)
C37 0.050(3) 0.048(3) 0.059(3) 0.012(3) 0.025(3) -0.004(2)
C38 0.037(3) 0.070(4) 0.054(3) 0.015(3) 0.026(2) -0.004(3)
C39 0.052(3) 0.074(4) 0.048(3) 0.003(3) 0.035(3) -0.007(3)
C40 0.031(2) 0.040(3) 0.035(2) 0.006(2) 0.0139(19) 0.0014(19)
C41 0.034(3) 0.059(3) 0.049(3) 0.012(3) 0.009(2) -0.006(2)
C42 0.039(3) 0.051(3) 0.053(3) 0.009(3) 0.010(2) 0.011(2)
C43 0.046(3) 0.084(4) 0.037(3) -0.004(3) 0.013(2) -0.009(3)

loop_
_atom_type_symbol
_atom_type_description
_atom_type_scat_dispersion_real
_atom_type_scat_dispersion_imag
_atom_type_scat_source
C C 0.0181 0.0091 'International Tables Vol C Tables 4.2.6.8 and 6.1.1.4'
H H 0.0000 0.0000 'International Tables Vol C Tables 4.2.6.8 and 6.1.1.4'
Fe Fe -1.1336 3.1974 'International Tables Vol C Tables 4.2.6.8 and 6.1.1.4'
Mo Mo -0.0483 2.7339 'International Tables Vol C Tables 4.2.6.8 and 6.1.1.4'
O O 0.0492 0.0322 'International Tables Vol C Tables 4.2.6.8 and 6.1.1.4'
P P 0.2955 0.4335 'International Tables Vol C Tables 4.2.6.8 and 6.1.1.4'

loop_
_geom_angle_atom_site_label_1
_geom_angle_atom_site_label_2
_geom_angle_atom_site_label_3
_geom_angle
_geom_angle_site_symmetry_1
_geom_angle_site_symmetry_3
C1 Mo1 C6 102.64(17) . .
C1 Mo1 O6 116.45(14) . .
C6 Mo1 O6 37.47(14) . .
C1 Mo1 C9 80.33(17) . .
C6 Mo1 C9 105.69(17) . .
O6 Mo1 C9 139.72(15) . .
C1 Mo1 C8 81.09(17) . .
C6 Mo1 C8 140.97(17) . .
O6 Mo1 C8 162.31(14) . .
C9 Mo1 C8 35.87(17) . .
C1 Mo1 C10 112.78(18) . .
C6 Mo1 C10 84.83(17) . .
O6 Mo1 C10 108.80(15) . .
C9 Mo1 C10 35.38(18) . .
C8 Mo1 C10 58.92(17) . .
C1 Mo1 C11 136.91(17) . .
C6 Mo1 C11 100.54(17) . .
O6 Mo1 C11 104.02(15) . .
C9 Mo1 C11 58.54(18) . .
C8 Mo1 C11 58.46(17) . .
C10 Mo1 C11 34.81(19) . .
C1 Mo1 C12 113.67(17) . .
C6 Mo1 C12 135.27(17) . .
O6 Mo1 C12 128.87(14) . .
C9 Mo1 C12 58.52(17) . .
C8 Mo1 C12 34.93(17) . .
C10 Mo1 C12 57.96(18) . .
C11 Mo1 C12 34.74(17) . .
C1 Mo1 P1 101.56(12) . .
C6 Mo1 P1 111.01(12) . .
O6 Mo1 P1 74.00(8) . .
C9 Mo1 P1 141.70(13) . .
C8 Mo1 P1 106.06(12) . .
C10 Mo1 P1 138.09(14) . .
C11 Mo1 P1 103.28(14) . .
C12 Mo1 P1 87.03(12) . .
C1 Mo1 Fe1 57.38(13) . .
C6 Mo1 Fe1 45.33(12) . .
O6 Mo1 Fe1 67.59(8) . .
C9 Mo1 Fe1 98.53(12) . .
C8 Mo1 Fe1 125.56(12) . .
C10 Mo1 Fe1 103.88(13) . .
C11 Mo1 Fe1 135.39(13) . .
C12 Mo1 Fe1 157.04(12) . .
P1 Mo1 Fe1 114.86(3) . .
C1 Mo1 Mo2 77.01(12) . .
C6 Mo1 Mo2 69.53(11) . .
O6 Mo1 Mo2 47.94(8) . .
C9 Mo1 Mo2 154.96(12) . .
C8 Mo1 Mo2 146.44(12) . .
C10 Mo1 Mo2 154.19(13) . .
C11 Mo1 Mo2 145.69(13) . .
C12 Mo1 Mo2 142.08(12) . .
P1 Mo1 Mo2 55.07(2) . .
Fe1 Mo1 Mo2 60.031(17) . .
C2 Mo2 O6 141.82(15) . .
C2 Mo2 C14 79.2(2) . .
O6 Mo2 C14 137.88(18) . .
C2 Mo2 C15 75.2(2) . .
O6 Mo2 C15 137.8(2) . .
C14 Mo2 C15 36.4(2) . .
C2 Mo2 C13 113.2(2) . .
O6 Mo2 C13 103.03(18) . .
C14 Mo2 C13 34.9(2) . .
C15 Mo2 C13 58.3(2) . .
C2 Mo2 C16 106.9(2) . .
O6 Mo2 C16 102.5(2) . .
C14 Mo2 C16 59.0(2) . .
C15 Mo2 C16 35.3(2) . .
C13 Mo2 C16 57.0(2) . .
C2 Mo2 C17 131.52(19) . .
O6 Mo2 C17 85.87(16) . .
C14 Mo2 C17 57.3(2) . .
C15 Mo2 C17 57.4(2) . .
C13 Mo2 C17 33.4(2) . .
C16 Mo2 C17 33.9(2) . .
C2 Mo2 P1 90.38(13) . .
O6 Mo2 P1 74.77(8) . .
C14 Mo2 P1 102.89(17) . .
C15 Mo2 P1 138.1(2) . .
C13 Mo2 P1 94.49(15) . .
C16 Mo2 P1 150.50(17) . .
C17 Mo2 P1 117.57(18) . .
C2 Mo2 Fe1 88.31(13) . .
O6 Mo2 Fe1 67.00(8) . .
C14 Mo2 Fe1 141.74(18) . .
C15 Mo2 Fe1 105.48(19) . .
C13 Mo2 Fe1 145.08(16) . .
C16 Mo2 Fe1 91.38(16) . .
C17 Mo2 Fe1 111.82(17) . .
P1 Mo2 Fe1 113.32(3) . .
C2 Mo2 Mo1 93.44(13) . .
O6 Mo2 Mo1 49.11(8) . .
C14 Mo2 Mo1 157.26(16) . .
C15 Mo2 Mo1 161.01(16) . .
C13 Mo2 Mo1 140.64(15) . .
C16 Mo2 Mo1 143.23(16) . .
C17 Mo2 Mo1 134.90(15) . .
P1 Mo2 Mo1 55.28(2) . .
Fe1 Mo2 Mo1 58.281(16) . .
C5 Fe1 C3 98.8(2) . .
C5 Fe1 C4 97.6(2) . .
C3 Fe1 C4 100.1(2) . .
C5 Fe1 C6 83.5(2) . .
C3 Fe1 C6 95.28(19) . .
C4 Fe1 C6 164.2(2) . .
C5 Fe1 C1 166.8(2) . .
C3 Fe1 C1 94.45(18) . .
C4 Fe1 C1 80.17(19) . .
C6 Fe1 C1 95.15(16) . .
C5 Fe1 Mo1 131.59(16) . .
C3 Fe1 Mo1 99.17(15) . .
C4 Fe1 Mo1 122.72(16) . .
C6 Fe1 Mo1 50.31(12) . .
C1 Fe1 Mo1 44.90(10) . .
C5 Fe1 Mo2 94.47(18) . .
C3 Fe1 Mo2 160.85(15) . .
C4 Fe1 Mo2 91.78(15) . .
C6 Fe1 Mo2 72.46(13) . .
C1 Fe1 Mo2 72.66(10) . .
Mo1 Fe1 Mo2 61.688(17) . .
C18 P1 C22 108.4(2) . .
C18 P1 Mo2 119.48(14) . .
C22 P1 Mo2 118.77(15) . .
C18 P1 Mo1 119.80(14) . .
C22 P1 Mo1 116.78(14) . .
Mo2 P1 Mo1 69.65(3) . .
C6 O6 Mo2 109.4(2) . .
C6 O6 Mo1 69.6(2) . .
Mo2 O6 Mo1 82.95(10) . .
O1 C1 Mo1 156.6(4) . .
O1 C1 Fe1 123.4(3) . .
Mo1 C1 Fe1 77.72(14) . .
O2 C2 Mo2 173.9(4) . .
O3 C3 Fe1 177.3(4) . .
O4 C4 Fe1 176.4(5) . .
O5 C5 Fe1 176.2(6) . .
O6 C6 C7 113.0(4) . .
O6 C6 Fe1 111.1(3) . .
C7 C6 Fe1 130.4(3) . .
O6 C6 Mo1 72.9(2) . .
C7 C6 Mo1 129.8(3) . .
Fe1 C6 Mo1 84.37(16) . .
C6 C7 H7A 109.5 . .
C6 C7 H7B 109.5 . .
H7A C7 H7B 109.5 . .
C6 C7 H7C 109.5 . .
H7A C7 H7C 109.5 . .
H7B C7 H7C 109.5 . .
C12 C8 C9 107.3(4) . .
C12 C8 Mo1 73.9(2) . .
C9 C8 Mo1 71.4(2) . .
C12 C8 H8 126.4 . .
C9 C8 H8 126.4 . .
Mo1 C8 H8 120.2 . .
C10 C9 C8 107.8(4) . .
C10 C9 Mo1 73.5(3) . .
C8 C9 Mo1 72.8(2) . .
C10 C9 H9 126.1 . .
C8 C9 H9 126.1 . .
Mo1 C9 H9 119.5 . .
C11 C10 C9 108.1(4) . .
C11 C10 Mo1 73.2(3) . .
C9 C10 Mo1 71.1(2) . .
C11 C10 H10 125.9 . .
C9 C10 H10 125.9 . .
Mo1 C10 H10 121.4 . .
C10 C11 C12 108.2(4) . .
C10 C11 Mo1 72.0(2) . .
C12 C11 Mo1 72.9(2) . .
C10 C11 H11 125.9 . .
C12 C11 H11 125.9 . .
Mo1 C11 H11 121.0 . .
C8 C12 C11 108.6(4) . .
C8 C12 Mo1 71.2(2) . .
C11 C12 Mo1 72.4(2) . .
C8 C12 H12 125.7 . .
C11 C12 H12 125.7 . .
Mo1 C12 H12 122.4 . .
C17 C13 C14 109.2(6) . .
C17 C13 Mo2 74.3(3) . .
C14 C13 Mo2 70.7(3) . .
C17 C13 H13 125.4 . .
C14 C13 H13 125.4 . .
Mo2 C13 H13 121.3 . .
C13 C14 C15 106.4(6) . .
C13 C14 Mo2 74.4(3) . .
C15 C14 Mo2 72.2(3) . .
C13 C14 H14 126.8 . .
C15 C14 H14 126.8 . .
Mo2 C14 H14 118.6 . .
C16 C15 C14 107.1(5) . .
C16 C15 Mo2 74.5(3) . .
C14 C15 Mo2 71.4(3) . .
C16 C15 H15 126.5 . .
C14 C15 H15 126.5 . .
Mo2 C15 H15 119.5 . .
C17 C16 C15 106.8(6) . .
C17 C16 Mo2 73.2(3) . .
C15 C16 Mo2 70.2(3) . .
C17 C16 H16 126.6 . .
C15 C16 H16 126.6 . .
Mo2 C16 H16 121.8 . .
C13 C17 C16 110.5(6) . .
C13 C17 Mo2 72.3(3) . .
C16 C17 Mo2 73.0(3) . .
C13 C17 H17 124.7 . .
C16 C17 H17 124.7 . .
Mo2 C17 H17 121.6 . .
C19 C18 C21 105.9(4) . .
C19 C18 C20 109.1(4) . .
C21 C18 C20 109.1(4) . .
C19 C18 P1 109.0(3) . .
C21 C18 P1 114.8(3) . .
C20 C18 P1 108.8(3) . .
C18 C19 H19A 109.5 . .
C18 C19 H19B 109.5 . .
H19A C19 H19B 109.5 . .
C18 C19 H19C 109.5 . .
H19A C19 H19C 109.5 . .
H19B C19 H19C 109.5 . .
C18 C20 H20A 109.5 . .
C18 C20 H20B 109.5 . .
H20A C20 H20B 109.5 . .
C18 C20 H20C 109.5 . .
H20A C20 H20C 109.5 . .
H20B C20 H20C 109.5 . .
C18 C21 H21A 109.5 . .
C18 C21 H21B 109.5 . .
H21A C21 H21B 109.5 . .
C18 C21 H21C 109.5 . .
H21A C21 H21C 109.5 . .
H21B C21 H21C 109.5 . .
C24 C22 C25 109.6(4) . .
C24 C22 C23 106.7(4) . .
C25 C22 C23 106.9(4) . .
C24 C22 P1 113.3(3) . .
C25 C22 P1 110.3(3) . .
C23 C22 P1 109.9(3) . .
C22 C23 H23A 109.5 . .
C22 C23 H23B 109.5 . .
H23A C23 H23B 109.5 . .
C22 C23 H23C 109.5 . .
H23A C23 H23C 109.5 . .
H23B C23 H23C 109.5 . .
C22 C24 H24A 109.5 . .
C22 C24 H24B 109.5 . .
H24A C24 H24B 109.5 . .
C22 C24 H24C 109.5 . .
H24A C24 H24C 109.5 . .
H24B C24 H24C 109.5 . .
C22 C25 H25A 109.5 . .
C22 C25 H25B 109.5 . .
H25A C25 H25B 109.5 . .
C22 C25 H25C 109.5 . .
H25A C25 H25C 109.5 . .
H25B C25 H25C 109.5 . .
C1B Mo1B C6B 102.32(18) . .
C1B Mo1B O6B 116.46(17) . .
C6B Mo1B O6B 37.54(15) . .
C1B Mo1B C27 82.6(2) . .
C6B Mo1B C27 105.9(2) . .
O6B Mo1B C27 139.00(17) . .
C1B Mo1B C28 82.6(2) . .
C6B Mo1B C28 140.70(19) . .
O6B Mo1B C28 160.79(17) . .
C27 Mo1B C28 35.4(2) . .
C1B Mo1B C26 115.2(2) . .
C6B Mo1B C26 85.2(2) . .
O6B Mo1B C26 107.65(18) . .
C27 Mo1B C26 35.4(2) . .
C28 Mo1B C26 58.5(2) . .
C1B Mo1B C30 138.8(2) . .
C6B Mo1B C30 101.0(2) . .
O6B Mo1B C30 102.67(18) . .
C27 Mo1B C30 58.4(2) . .
C28 Mo1B C30 58.2(2) . .
C26 Mo1B C30 34.6(2) . .
C1B Mo1B C29 114.6(2) . .
C6B Mo1B C29 135.47(19) . .
O6B Mo1B C29 127.78(17) . .
C27 Mo1B C29 58.0(2) . .
C28 Mo1B C29 34.8(2) . .
C26 Mo1B C29 57.5(2) . .
C30 Mo1B C29 34.5(2) . .
C1B Mo1B P1B 99.28(14) . .
C6B Mo1B P1B 111.08(13) . .
O6B Mo1B P1B 74.34(9) . .
C27 Mo1B P1B 141.55(16) . .
C28 Mo1B P1B 106.39(14) . .
C26 Mo1B P1B 138.00(17) . .
C30 Mo1B P1B 103.37(16) . .
C29 Mo1B P1B 87.45(15) . .
C1B Mo1B Fe1B 57.88(14) . .
C6B Mo1B Fe1B 44.44(12) . .
O6B Mo1B Fe1B 67.95(9) . .
C27 Mo1B Fe1B 99.10(16) . .
C28 Mo1B Fe1B 125.95(14) . .
C26 Mo1B Fe1B 104.19(16) . .
C30 Mo1B Fe1B 135.37(17) . .
C29 Mo1B Fe1B 157.11(15) . .
P1B Mo1B Fe1B 114.51(3) . .
C1B Mo1B Mo2B 76.28(14) . .
C6B Mo1B Mo2B 68.36(12) . .
O6B Mo1B Mo2B 47.84(9) . .
C27 Mo1B Mo2B 156.01(16) . .
C28 Mo1B Mo2B 148.04(14) . .
C26 Mo1B Mo2B 153.17(16) . .
C30 Mo1B Mo2B 144.48(16) . .
C29 Mo1B Mo2B 142.45(15) . .
P1B Mo1B Mo2B 55.00(3) . .
Fe1B Mo1B Mo2B 59.890(18) . .
C2B Mo2B O6B 143.85(18) . .
C2B Mo2B C34 75.7(2) . .
O6B Mo2B C34 134.7(2) . .
C2B Mo2B C35 75.8(2) . .
O6B Mo2B C35 139.6(2) . .
C34 Mo2B C35 36.9(2) . .
C2B Mo2B C33 108.7(2) . .
O6B Mo2B C33 99.71(19) . .
C34 Mo2B C33 35.0(2) . .
C35 Mo2B C33 59.2(2) . .
C2B Mo2B C32 131.3(2) . .
O6B Mo2B C32 84.59(18) . .
C34 Mo2B C32 58.6(2) . .
C35 Mo2B C32 58.0(2) . .
C33 Mo2B C32 35.2(2) . .
C2B Mo2B C31 108.0(2) . .
O6B Mo2B C31 105.77(19) . .
C34 Mo2B C31 58.7(2) . .
C35 Mo2B C31 34.2(2) . .
C33 Mo2B C31 58.1(2) . .
C32 Mo2B C31 34.5(2) . .
C2B Mo2B P1B 90.02(15) . .
O6B Mo2B P1B 75.64(10) . .
C34 Mo2B P1B 140.7(2) . .
C35 Mo2B P1B 104.45(17) . .
C33 Mo2B P1B 148.99(16) . .
C32 Mo2B P1B 114.24(16) . .
C31 Mo2B P1B 93.15(16) . .
C2B Mo2B Fe1B 89.10(16) . .
O6B Mo2B Fe1B 67.95(9) . .
C34 Mo2B Fe1B 102.32(19) . .
C35 Mo2B Fe1B 138.61(17) . .
C33 Mo2B Fe1B 91.37(16) . .
C32 Mo2B Fe1B 114.69(15) . .
C31 Mo2B Fe1B 148.14(15) . .
P1B Mo2B Fe1B 114.02(3) . .
C2B Mo2B Mo1B 94.97(16) . .
O6B Mo2B Mo1B 49.51(9) . .
C34 Mo2B Mo1B 159.56(19) . .
C35 Mo2B Mo1B 158.57(17) . .
C33 Mo2B Mo1B 141.90(16) . .
C32 Mo2B Mo1B 133.71(16) . .
C31 Mo2B Mo1B 141.54(17) . .
P1B Mo2B Mo1B 55.59(3) . .
Fe1B Mo2B Mo1B 58.807(18) . .
C5B Fe1B C3B 98.1(2) . .
C5B Fe1B C4B 96.7(2) . .
C3B Fe1B C4B 99.5(3) . .
C5B Fe1B C6B 85.2(2) . .
C3B Fe1B C6B 99.1(2) . .
C4B Fe1B C6B 160.9(2) . .
C5B Fe1B C1B 169.4(2) . .
C3B Fe1B C1B 92.5(2) . .
C4B Fe1B C1B 80.3(2) . .
C6B Fe1B C1B 94.48(18) . .
C5B Fe1B Mo1B 133.77(16) . .
C3B Fe1B Mo1B 98.97(17) . .
C4B Fe1B Mo1B 122.18(16) . .
C6B Fe1B Mo1B 49.84(14) . .
C1B Fe1B Mo1B 44.64(11) . .
C5B Fe1B Mo2B 98.43(17) . .
C3B Fe1B Mo2B 160.03(17) . .
C4B Fe1B Mo2B 89.72(19) . .
C6B Fe1B Mo2B 71.25(14) . .
C1B Fe1B Mo2B 71.53(11) . .
Mo1B Fe1B Mo2B 61.303(17) . .
C40 P1B C36 107.7(2) . .
C40 P1B Mo2B 119.85(15) . .
C36 P1B Mo2B 118.57(16) . .
C40 P1B Mo1B 119.46(15) . .
C36 P1B Mo1B 118.09(15) . .
Mo2B P1B Mo1B 69.41(3) . .
C6B O6B Mo2B 106.8(3) . .
C6B O6B Mo1B 69.1(2) . .
Mo2B O6B Mo1B 82.65(11) . .
O1B C1B Mo1B 157.8(4) . .
O1B C1B Fe1B 122.2(4) . .
Mo1B C1B Fe1B 77.48(15) . .
O2B C2B Mo2B 173.5(5) . .
O3B C3B Fe1B 179.7(7) . .
O4B C4B Fe1B 176.3(5) . .
O5B C5B Fe1B 175.5(5) . .
O6B C6B C7B 110.6(4) . .
O6B C6B Fe1B 113.9(3) . .
C7B C6B Fe1B 128.9(3) . .
O6B C6B Mo1B 73.4(2) . .
C7B C6B Mo1B 131.0(4) . .
Fe1B C6B Mo1B 85.71(17) . .
C6B C7B H7B1 109.5 . .
C6B C7B H7B2 109.5 . .
H7B1 C7B H7B2 109.5 . .
C6B C7B H7B3 109.5 . .
H7B1 C7B H7B3 109.5 . .
H7B2 C7B H7B3 109.5 . .
C30 C26 C27 108.5(5) . .
C30 C26 Mo1B 74.1(3) . .
C27 C26 Mo1B 71.4(3) . .
C30 C26 H26 125.7 . .
C27 C26 H26 125.7 . .
Mo1B C26 H26 120.6 . .
C28 C27 C26 107.5(5) . .
C28 C27 Mo1B 72.8(3) . .
C26 C27 Mo1B 73.2(3) . .
C28 C27 H27 126.2 . .
C26 C27 H27 126.2 . .
Mo1B C27 H27 119.7 . .
C29 C28 C27 107.8(5) . .
C29 C28 Mo1B 74.6(3) . .
C27 C28 Mo1B 71.8(3) . .
C29 C28 H28 126.1 . .
C27 C28 H28 126.1 . .
Mo1B C28 H28 119.4 . .
C28 C29 C30 108.6(5) . .
C28 C29 Mo1B 70.7(3) . .
C30 C29 Mo1B 72.5(3) . .
C28 C29 H29 125.7 . .
C30 C29 H29 125.7 . .
Mo1B C29 H29 122.7 . .
C26 C30 C29 107.5(5) . .
C26 C30 Mo1B 71.3(3) . .
C29 C30 Mo1B 73.0(3) . .
C26 C30 H30 126.3 . .
C29 C30 H30 126.3 . .
Mo1B C30 H30 121.2 . .
C35 C31 C32 108.8(6) . .
C35 C31 Mo2B 70.5(3) . .
C32 C31 Mo2B 71.8(3) . .
C35 C31 H31 125.6 . .
C32 C31 H31 125.6 . .
Mo2B C31 H31 123.7 . .
C31 C32 C33 108.3(6) . .
C31 C32 Mo2B 73.7(3) . .
C33 C32 Mo2B 71.4(3) . .
C31 C32 H32 125.9 . .
C33 C32 H32 125.9 . .
Mo2B C32 H32 120.8 . .
C34 C33 C32 108.2(6) . .
C34 C33 Mo2B 71.0(3) . .
C32 C33 Mo2B 73.4(3) . .
C34 C33 H33 125.9 . .
C32 C33 H33 125.9 . .
Mo2B C33 H33 121.4 . .
C33 C34 C35 107.2(6) . .
C33 C34 Mo2B 73.9(3) . .
C35 C34 Mo2B 72.5(3) . .
C33 C34 H34 126.4 . .
C35 C34 H34 126.4 . .
Mo2B C34 H34 119.1 . .
C31 C35 C34 107.5(6) . .
C31 C35 Mo2B 75.3(3) . .
C34 C35 Mo2B 70.6(3) . .
C31 C35 H35 126.3 . .
C34 C35 H35 126.3 . .
Mo2B C35 H35 119.7 . .
C38 C36 C39 107.1(4) . .
C38 C36 C37 107.8(4) . .
C39 C36 C37 107.5(4) . .
C38 C36 P1B 110.3(3) . .
C39 C36 P1B 113.3(3) . .
C37 C36 P1B 110.7(3) . .
C36 C37 H37A 109.5 . .
C36 C37 H37B 109.5 . .
H37A C37 H37B 109.5 . .
C36 C37 H37C 109.5 . .
H37A C37 H37C 109.5 . .
H37B C37 H37C 109.5 . .
C36 C38 H38A 109.5 . .
C36 C38 H38B 109.5 . .
H38A C38 H38B 109.5 . .
C36 C38 H38C 109.5 . .
H38A C38 H38C 109.5 . .
H38B C38 H38C 109.5 . .
C36 C39 H39A 109.5 . .
C36 C39 H39B 109.5 . .
H39A C39 H39B 109.5 . .
C36 C39 H39C 109.5 . .
H39A C39 H39C 109.5 . .
H39B C39 H39C 109.5 . .
C42 C40 C41 108.8(4) . .
C42 C40 C43 108.8(4) . .
C41 C40 C43 103.7(4) . .
C42 C40 P1B 110.4(3) . .
C41 C40 P1B 109.4(3) . .
C43 C40 P1B 115.3(3) . .
C40 C41 H41A 109.5 . .
C40 C41 H41B 109.5 . .
H41A C41 H41B 109.5 . .
C40 C41 H41C 109.5 . .
H41A C41 H41C 109.5 . .
H41B C41 H41C 109.5 . .
C40 C42 H42A 109.5 . .
C40 C42 H42B 109.5 . .
H42A C42 H42B 109.5 . .
C40 C42 H42C 109.5 . .
H42A C42 H42C 109.5 . .
H42B C42 H42C 109.5 . .
C40 C43 H43A 109.5 . .
C40 C43 H43B 109.5 . .
H43A C43 H43B 109.5 . .
C40 C43 H43C 109.5 . .
H43A C43 H43C 109.5 . .
H43B C43 H43C 109.5 . .

loop_
_geom_bond_atom_site_label_1
_geom_bond_atom_site_label_2
_geom_bond_distance
_geom_bond_site_symmetry_2
Mo1 C1 1.971(4) .
Mo1 C6 2.110(4) .
Mo1 O6 2.151(3) .
Mo1 C9 2.305(4) .
Mo1 C8 2.324(4) .
Mo1 C10 2.336(4) .
Mo1 C11 2.352(4) .
Mo1 C12 2.359(4) .
Mo1 P1 2.4753(10) .
Mo1 Fe1 2.7282(7) .
Mo1 Mo2 2.8235(4) .
Mo2 C2 1.986(5) .
Mo2 O6 2.112(3) .
Mo2 C14 2.284(5) .
Mo2 C15 2.295(5) .
Mo2 C13 2.331(5) .
Mo2 C16 2.352(5) .
Mo2 C17 2.355(5) .
Mo2 P1 2.4692(10) .
Mo2 Fe1 2.7784(7) .
Fe1 C5 1.755(6) .
Fe1 C3 1.785(5) .
Fe1 C4 1.788(5) .
Fe1 C6 1.949(4) .
Fe1 C1 2.352(4) .
P1 C18 1.919(4) .
P1 C22 1.925(4) .
O1 C1 1.174(5) .
O2 C2 1.143(5) .
O3 C3 1.140(6) .
O4 C4 1.150(6) .
O5 C5 1.153(6) .
O6 C6 1.369(5) .
C6 C7 1.494(6) .
C7 H7A 0.9600 .
C7 H7B 0.9600 .
C7 H7C 0.9600 .
C8 C12 1.405(7) .
C8 C9 1.426(7) .
C8 H8 0.9300 .
C9 C10 1.411(7) .
C9 H9 0.9300 .
C10 C11 1.402(8) .
C10 H10 0.9300 .
C11 C12 1.406(7) .
C11 H11 0.9300 .
C12 H12 0.9300 .
C13 C17 1.348(9) .
C13 C14 1.383(9) .
C13 H13 0.9300 .
C14 C15 1.430(10) .
C14 H14 0.9300 .
C15 C16 1.410(10) .
C15 H15 0.9300 .
C16 C17 1.370(10) .
C16 H16 0.9300 .
C17 H17 0.9300 .
C18 C19 1.524(7) .
C18 C21 1.534(7) .
C18 C20 1.535(7) .
C19 H19A 0.9600 .
C19 H19B 0.9600 .
C19 H19C 0.9600 .
C20 H20A 0.9600 .
C20 H20B 0.9600 .
C20 H20C 0.9600 .
C21 H21A 0.9600 .
C21 H21B 0.9600 .
C21 H21C 0.9600 .
C22 C24 1.527(7) .
C22 C25 1.534(7) .
C22 C23 1.534(7) .
C23 H23A 0.9600 .
C23 H23B 0.9600 .
C23 H23C 0.9600 .
C24 H24A 0.9600 .
C24 H24B 0.9600 .
C24 H24C 0.9600 .
C25 H25A 0.9600 .
C25 H25B 0.9600 .
C25 H25C 0.9600 .
Mo1B C1B 1.973(5) .
Mo1B C6B 2.101(5) .
Mo1B O6B 2.156(3) .
Mo1B C27 2.302(5) .
Mo1B C28 2.315(5) .
Mo1B C26 2.325(5) .
Mo1B C30 2.360(5) .
Mo1B C29 2.365(5) .
Mo1B P1B 2.4774(11) .
Mo1B Fe1B 2.7416(8) .
Mo1B Mo2B 2.8112(5) .
Mo2B C2B 2.011(5) .
Mo2B O6B 2.101(3) .
Mo2B C34 2.274(5) .
Mo2B C35 2.300(5) .
Mo2B C33 2.311(5) .
Mo2B C32 2.338(5) .
Mo2B C31 2.362(5) .
Mo2B P1B 2.4600(11) .
Mo2B Fe1B 2.7724(8) .
Fe1B C5B 1.753(5) .
Fe1B C3B 1.785(6) .
Fe1B C4B 1.793(5) .
Fe1B C6B 1.925(4) .
Fe1B C1B 2.379(5) .
P1B C40 1.916(5) .
P1B C36 1.920(4) .
O1B C1B 1.176(6) .
O2B C2B 1.143(6) .
O3B C3B 1.145(7) .
O4B C4B 1.152(6) .
O5B C5B 1.149(6) .
O6B C6B 1.371(6) .
C6B C7B 1.518(6) .
C7B H7B1 0.9600 .
C7B H7B2 0.9600 .
C7B H7B3 0.9600 .
C26 C30 1.395(9) .
C26 C27 1.409(9) .
C26 H26 0.9300 .
C27 C28 1.403(8) .
C27 H27 0.9300 .
C28 C29 1.400(8) .
C28 H28 0.9300 .
C29 C30 1.401(9) .
C29 H29 0.9300 .
C30 H30 0.9300 .
C31 C35 1.372(9) .
C31 C32 1.394(8) .
C31 H31 0.9300 .
C32 C33 1.406(9) .
C32 H32 0.9300 .
C33 C34 1.381(9) .
C33 H33 0.9300 .
C34 C35 1.448(10) .
C34 H34 0.9300 .
C35 H35 0.9300 .
C36 C38 1.513(7) .
C36 C39 1.532(7) .
C36 C37 1.549(7) .
C37 H37A 0.9600 .
C37 H37B 0.9600 .
C37 H37C 0.9600 .
C38 H38A 0.9600 .
C38 H38B 0.9600 .
C38 H38C 0.9600 .
C39 H39A 0.9600 .
C39 H39B 0.9600 .
C39 H39C 0.9600 .
C40 C42 1.528(7) .
C40 C41 1.534(7) .
C40 C43 1.541(7) .
C41 H41A 0.9600 .
C41 H41B 0.9600 .
C41 H41C 0.9600 .
C42 H42A 0.9600 .
C42 H42B 0.9600 .
C42 H42C 0.9600 .
C43 H43A 0.9600 .
C43 H43B 0.9600 .
C43 H43C 0.9600 .
